data_2020153
loop_
_publ_author_name
'Cremers, T.L.'
'Eller, P.G.'
'Penneman, R.A.'
'Herrick, C.C.'

_publ_section_title
;
 Orthorombic Uranium(IV) Molybdenum(VI) Oxide, U Mo2 O8
;
_journal_name_full 'Acta Crystallographica C (39,1983-)'
_journal_page_first 1163
_journal_page_last 1165
_journal_volume 39
_journal_year 1983
_chemical_formula_sum 'Mo2 O8 U'
_chemical_name_systematic 'U Mo2 O8'
_space_group_IT_number 50
_symmetry_space_group_name_Hall '-P 2ab 2b'
_symmetry_space_group_name_H-M 'P b a n :2'
_cell_angle_alpha 90
_cell_angle_beta 90
_cell_angle_gamma 90
_cell_formula_units_Z 4
_cell_length_a 20.076
_cell_length_b 7.323
_cell_length_c 4.1164
_cell_volume 605.179
_citation_journal_id_ASTM ACSCEE
_cod_data_source_file Cremers_ACSCEE_1983_287.cif
_cod_data_source_block Mo2O8U1
_cod_original_cell_volume 605.1789
_cod_original_formula_sum 'Mo2 O8 U1'
_cod_database_code 2020153

loop_
_symmetry_equiv_pos_as_xyz
x,y,z
-x+1/2,-y+1/2,z
x,-y+1/2,-z
-x+1/2,y,-z
-x,-y,-z
x-1/2,y-1/2,-z
-x,y-1/2,z
x-1/2,-y,z

loop_
_atom_site_label
_atom_site_type_symbol
_atom_site_fract_x
_atom_site_fract_y
_atom_site_fract_z
_atom_site_occupancy
_atom_site_U_iso_or_equiv
U1 U+4 -0.01415 0.25 0 1 0.0
O6 O-2 0.4367 0.03723 0.01069 1 0.0
O4 O-2 0.32829 0.25 0 1 0.0
O5 O-2 0.51559 0.25 0.5 1 0.0
O3 O-2 0.34001 0.49659 0.4961 1 0.0
Mo1 Mo+6 0.16053 0.49741 0.09475 1 0.0
O2 O-2 0.75 0.45692 0 1 0.0
O1 O-2 0.63338 0.25 0 1 0.0
